data_4319487
loop_
_publ_author_name
' Paul E. Kruger '
'Robert P. Doyle'
' Miguel Julve'
' Francesc Lloret'
' Mark Nieuwenhuyzen'

_publ_contact_author_address
;
Department of Chemistry
Trinity College Dublin
Dublin 2
Ireland
;
_publ_contact_author_email ' paul.kruger@tcd.ie '
_publ_contact_author_fax ' 353 1 671 2826 '
_publ_contact_author_name ' Paul E. Kruger '
_publ_contact_author_phone ' 353 1 608 1422 '
_publ_section_title
;
 Structure and Magnetic Properties of a Pyrophosphate-Bridged Cu(II)
 Complex
;
_journal_name_full 'Inorganic Chemistry'
_journal_page_first 1726
_journal_page_last 1727
_journal_paper_doi 10.1021/ic000782x
_journal_volume 40
_journal_year 2001
_chemical_formula_sum 'C20 H34 Cu2 N4 O16 P2'
_chemical_formula_weight 775.53
_chemical_name_systematic
;
 ?
;
_space_group_IT_number 2
_symmetry_cell_setting triclinic
_symmetry_space_group_name_Hall '-P 1'
_symmetry_space_group_name_H-M 'P -1'
_atom_sites_solution_hydrogens geom
_atom_sites_solution_primary direct
_atom_sites_solution_secondary difmap
_audit_creation_method SHELXL
_cell_angle_alpha 84.71(2)
_cell_angle_beta 87.770(10)
_cell_angle_gamma 74.050(10)
_cell_formula_units_Z 2
_cell_length_a 8.2460(10)
_cell_length_b 9.478(2)
_cell_length_c 20.013(4)
_cell_measurement_reflns_used 35
_cell_measurement_temperature 153(2)
_cell_measurement_theta_max 12.5
_cell_measurement_theta_min 5
_cell_volume 1497.4(5)
_computing_cell_refinement xscans
_computing_data_collection xscans
_computing_data_reduction xscans
_computing_structure_refinement 'SHELXL-93 (Sheldrick, 1993)'
_computing_structure_solution 'SHELXS-86 (Sheldrick, 1990)'
_diffrn_ambient_temperature 153(2)
_diffrn_measurement_device 'Siemens P4'
_diffrn_measurement_method 'omega scans'
_diffrn_radiation_monochromator graphite
_diffrn_radiation_source 'fine-focus sealed tube'
_diffrn_radiation_type MoK\a
_diffrn_radiation_wavelength 0.71073
_diffrn_reflns_av_R_equivalents 0.0282
_diffrn_reflns_av_sigmaI/netI 0.0393
_diffrn_reflns_limit_h_max 0
_diffrn_reflns_limit_h_min -8
_diffrn_reflns_limit_k_max 9
_diffrn_reflns_limit_k_min -10
_diffrn_reflns_limit_l_max 21
_diffrn_reflns_limit_l_min -21
_diffrn_reflns_number 4210
_diffrn_reflns_theta_max 22.50
_diffrn_reflns_theta_min 2.04
_diffrn_standards_decay_% 1
_diffrn_standards_interval_count 97
_diffrn_standards_number 3
_exptl_absorpt_coefficient_mu 1.607
_exptl_absorpt_correction_T_max 0.941
_exptl_absorpt_correction_T_min 0.644
_exptl_absorpt_correction_type psi-scan
_exptl_crystal_colour blue
_exptl_crystal_density_diffrn 1.720
_exptl_crystal_description parallelepipeds
_exptl_crystal_F_000 796
_exptl_crystal_size_max 0.47
_exptl_crystal_size_mid 0.34
_exptl_crystal_size_min 0.18
_refine_diff_density_max 0.759
_refine_diff_density_min -0.645
_refine_diff_density_rms 0.112
_refine_ls_extinction_method none
_refine_ls_goodness_of_fit_all 1.085
_refine_ls_goodness_of_fit_obs 1.109
_refine_ls_matrix_type full
_refine_ls_number_parameters 397
_refine_ls_number_reflns 3879
_refine_ls_number_restraints 0
_refine_ls_restrained_S_all 1.103
_refine_ls_restrained_S_obs 1.109
_refine_ls_R_factor_all 0.0631
_refine_ls_R_factor_obs 0.0482
_refine_ls_shift/esd_max 0.000
_refine_ls_shift/esd_mean 0.000
_refine_ls_structure_factor_coef Fsqd
_refine_ls_weighting_details 'w=1/[\s^2^(Fo^2^)+(0.0709P)^2^+4.6574P] where P=(Fo^2^+2Fc^2^)/3'
_refine_ls_weighting_scheme calc
_refine_ls_wR_factor_all 0.1298
_refine_ls_wR_factor_obs 0.1171
_reflns_number_observed 3192
_reflns_number_total 3884
_reflns_observed_criterion >2sigma(I)
_cod_data_source_file ic000782x.cif
_cod_data_source_block rpdxs4
_cod_depositor_comments
;
The following automatic conversions were performed:

'_exptl_absorpt_correction_type' tag value 'psi-scans' was replaced
with 'psi-scan' value.

Automatic conversion script
Id: cif_fix_values 1646 2011-03-28 12:23:43Z adriana 

The following automatic conversions were performed:

'_refine_ls_weighting_scheme' value 'calc
w=1/[\s^2^(Fo^2^)+(0.0709P)^2^+4.6574P] where P=(Fo^2^+2Fc^2^)/3' was
changed to 'calc'. New tag '_refine_ls_weighting_details' was
created. The value of the new tag was set to
'w=1/[\s^2^(Fo^2^)+(0.0709P)^2^+4.6574P] where P=(Fo^2^+2Fc^2^)/3'.

Automatic conversion script
Id: cif_fix_values 3143 2015-03-26 13:38:13Z robertas 
;
_cod_database_code 4319487

loop_
_symmetry_equiv_pos_as_xyz
'x, y, z'
'-x, -y, -z'

loop_
_atom_site_aniso_label
_atom_site_aniso_U_11
_atom_site_aniso_U_22
_atom_site_aniso_U_33
_atom_site_aniso_U_23
_atom_site_aniso_U_13
_atom_site_aniso_U_12
Cu1 0.0081(4) 0.0131(4) 0.0125(4) -0.0006(3) 0.0017(3) 0.0014(3)
Cu2 0.0075(4) 0.0137(4) 0.0125(4) -0.0037(3) -0.0007(3) 0.0012(3)
P1 0.0045(7) 0.0130(8) 0.0133(8) -0.0026(6) 0.0016(6) 0.0023(6)
O11 0.007(2) 0.017(2) 0.013(2) 0.001(2) 0.002(2) 0.002(2)
O12 0.008(2) 0.008(2) 0.015(2) 0.000(2) 0.002(2) 0.000(2)
O13 0.006(2) 0.021(2) 0.023(2) -0.004(2) 0.006(2) -0.001(2)
O14 0.009(2) 0.017(2) 0.018(2) -0.005(2) -0.002(2) 0.003(2)
P2 0.0049(8) 0.0109(8) 0.0130(8) -0.0038(6) 0.0002(6) 0.0032(6)
O21 0.010(2) 0.016(2) 0.013(2) -0.004(2) 0.002(2) 0.001(2)
O22 0.010(2) 0.016(2) 0.019(2) -0.002(2) 0.001(2) 0.000(2)
O23 0.008(2) 0.022(2) 0.016(2) -0.009(2) 0.003(2) 0.000(2)
N1A 0.012(3) 0.014(3) 0.014(3) -0.001(2) 0.001(2) -0.005(2)
C2A 0.008(3) 0.014(3) 0.018(3) -0.004(3) 0.003(3) 0.002(3)
C3A 0.009(3) 0.021(3) 0.024(4) 0.001(3) -0.002(3) 0.004(3)
C4A 0.014(3) 0.025(4) 0.025(4) 0.007(3) -0.005(3) -0.003(3)
C5A 0.012(3) 0.033(4) 0.017(3) 0.003(3) -0.001(3) -0.004(3)
C6A 0.009(3) 0.017(3) 0.019(3) 0.000(3) -0.003(3) -0.004(3)
C7A 0.010(3) 0.018(3) 0.013(3) -0.001(3) -0.003(3) -0.006(3)
C8A 0.020(4) 0.030(4) 0.013(3) 0.001(3) 0.000(3) -0.009(3)
C9A 0.015(3) 0.026(4) 0.017(3) -0.007(3) 0.008(3) -0.005(3)
C10A 0.014(3) 0.019(3) 0.024(4) -0.007(3) 0.006(3) 0.002(3)
C11A 0.018(3) 0.020(3) 0.015(3) -0.001(3) -0.001(3) -0.003(3)
N12A 0.010(3) 0.016(3) 0.017(3) -0.003(2) 0.000(2) 0.002(2)
N1B 0.009(3) 0.015(3) 0.015(3) -0.003(2) 0.001(2) -0.001(2)
C2B 0.016(3) 0.022(4) 0.016(3) -0.004(3) -0.001(3) -0.001(3)
C3B 0.015(3) 0.021(3) 0.025(4) -0.005(3) 0.003(3) 0.003(3)
C4B 0.013(3) 0.025(4) 0.018(3) 0.005(3) -0.002(3) -0.001(3)
C5B 0.017(3) 0.022(4) 0.015(3) -0.005(3) 0.001(3) -0.003(3)
C6B 0.007(3) 0.018(3) 0.015(3) -0.002(3) -0.002(2) -0.006(3)
C7B 0.009(3) 0.013(3) 0.018(3) -0.002(3) 0.003(3) -0.002(3)
C8B 0.012(3) 0.022(3) 0.015(3) -0.004(3) 0.004(3) -0.003(3)
C9B 0.025(4) 0.023(4) 0.015(3) -0.009(3) 0.004(3) -0.007(3)
C10B 0.015(3) 0.017(3) 0.027(4) -0.005(3) 0.002(3) 0.002(3)
C11B 0.016(3) 0.021(4) 0.020(3) 0.000(3) -0.003(3) -0.002(3)
N12B 0.006(2) 0.015(3) 0.015(3) -0.003(2) 0.005(2) -0.001(2)
O1W 0.014(2) 0.019(2) 0.020(2) -0.004(2) 0.001(2) -0.003(2)
O2W 0.007(2) 0.017(2) 0.027(2) -0.003(2) 0.002(2) -0.003(2)
O3W 0.030(3) 0.020(2) 0.023(2) 0.006(2) -0.007(2) -0.004(2)
O4W 0.016(2) 0.032(3) 0.034(3) -0.016(2) 0.010(2) -0.010(2)
O5W 0.009(2) 0.031(3) 0.033(3) -0.008(2) 0.001(2) -0.004(2)
O6W 0.013(2) 0.026(2) 0.025(2) 0.006(2) -0.004(2) 0.000(2)
O7W 0.017(2) 0.029(3) 0.035(3) -0.015(2) 0.012(2) 0.000(2)
O8W 0.018(3) 0.027(3) 0.050(3) -0.009(2) -0.002(2) 0.000(2)
O9W 0.030(3) 0.025(3) 0.039(3) -0.010(2) -0.004(2) 0.002(2)

loop_
_atom_site_label
_atom_site_type_symbol
_atom_site_fract_x
_atom_site_fract_y
_atom_site_fract_z
_atom_site_U_iso_or_equiv
_atom_site_thermal_displace_type
_atom_site_occupancy
_atom_site_calc_flag
_atom_site_refinement_flags
_atom_site_disorder_group
Cu1 Cu 0.50741(8) 0.38313(7) 0.36373(3) 0.0122(2) Uani 1 d . .
Cu2 Cu 0.37588(8) 0.44361(7) 0.13735(3) 0.0119(2) Uani 1 d . .
P1 P 0.6950(2) 0.4044(2) 0.22361(7) 0.0111(4) Uani 1 d . .
O11 O 0.6921(5) 0.3393(4) 0.2962(2) 0.0136(9) Uani 1 d . .
O12 O 0.5982(5) 0.5796(4) 0.2236(2) 0.0108(9) Uani 1 d . .
O13 O 0.8695(5) 0.3986(4) 0.1981(2) 0.0171(9) Uani 1 d . .
O14 O 0.5961(5) 0.3411(4) 0.1770(2) 0.0157(9) Uani 1 d . .
P2 P 0.4077(2) 0.6355(2) 0.25239(7) 0.0105(3) Uani 1 d . .
O21 O 0.4095(5) 0.5817(4) 0.3264(2) 0.0136(9) Uani 1 d . .
O22 O 0.3586(5) 0.7999(4) 0.2408(2) 0.0155(9) Uani 1 d . .
O23 O 0.3038(5) 0.5614(4) 0.2125(2) 0.0159(9) Uani 1 d . .
N1A N 0.6146(6) 0.2030(5) 0.4229(2) 0.0132(11) Uani 1 d . .
C2A C 0.7410(7) 0.0894(6) 0.4046(3) 0.0144(13) Uani 1 d . .
H2A H 0.7778(7) 0.0888(6) 0.3601(3) 0.017 Uiso 1 d R .
C3A C 0.8176(7) -0.0264(7) 0.4501(3) 0.0199(14) Uani 1 d . .
H1A H 0.9057(7) -0.1035(7) 0.4365(3) 0.024 Uiso 1 d R .
C4A C 0.7622(8) -0.0256(7) 0.5159(3) 0.0220(15) Uani 1 d . .
H4A H 0.8131(8) -0.1027(7) 0.5470(3) 0.026 Uiso 1 d R .
C5A C 0.6299(8) 0.0891(7) 0.5356(3) 0.0214(15) Uani 1 d . .
H5A H 0.5913(8) 0.0908(7) 0.5799(3) 0.026 Uiso 1 d R .
C6A C 0.5572(7) 0.2012(6) 0.4878(3) 0.0149(13) Uani 1 d . .
C7A C 0.4150(7) 0.3304(6) 0.5015(3) 0.0131(13) Uani 1 d . .
C8A C 0.3326(8) 0.3476(7) 0.5628(3) 0.0210(15) Uani 1 d . .
H8A H 0.3641(8) 0.2758(7) 0.5983(3) 0.025 Uiso 1 d R .
C9A C 0.2019(7) 0.4741(7) 0.5707(3) 0.0193(14) Uani 1 d . .
H9A H 0.1454(7) 0.4880(7) 0.6118(3) 0.023 Uiso 1 d R .
C10A C 0.1582(8) 0.5783(7) 0.5169(3) 0.0203(15) Uani 1 d . .
H10A H 0.0720(8) 0.6641(7) 0.5216(3) 0.024 Uiso 1 d R .
C11A C 0.2435(8) 0.5536(7) 0.4556(3) 0.0180(14) Uani 1 d . .
H11A H 0.2122(8) 0.6228(7) 0.4191(3) 0.022 Uiso 1 d R .
N12A N 0.3705(6) 0.4314(5) 0.4485(2) 0.0154(11) Uani 1 d . .
N1B N 0.2017(6) 0.5867(5) 0.0782(2) 0.0137(11) Uani 1 d . .
C2B C 0.0930(7) 0.7108(7) 0.0968(3) 0.0184(14) Uani 1 d . .
H2B H 0.0900(7) 0.7320(7) 0.1414(3) 0.022 Uiso 1 d R .
C3B C -0.0150(8) 0.8075(7) 0.0518(3) 0.0216(15) Uani 1 d . .
H3B H -0.0889(8) 0.8930(7) 0.0659(3) 0.026 Uiso 1 d R .
C4B C -0.0118(8) 0.7759(7) -0.0143(3) 0.0198(14) Uani 1 d . .
H4B H -0.0837(8) 0.8400(7) -0.0452(3) 0.024 Uiso 1 d R .
C5B C 0.0996(7) 0.6475(7) -0.0342(3) 0.0183(14) Uani 1 d . .
H5B H 0.1038(7) 0.6241(7) -0.0784(3) 0.022 Uiso 1 d R .
C6B C 0.2048(7) 0.5545(6) 0.0137(3) 0.0127(13) Uani 1 d . .
C7B C 0.3305(7) 0.4147(6) -0.0015(3) 0.0132(13) Uani 1 d . .
C8B C 0.3487(7) 0.3584(7) -0.0632(3) 0.0169(14) Uani 1 d . .
H8B H 0.2791(7) 0.4074(7) -0.0983(3) 0.020 Uiso 1 d R .
C9B C 0.4704(8) 0.2285(7) -0.0723(3) 0.0204(15) Uani 1 d . .
H9B H 0.4847(8) 0.1894(7) -0.1138(3) 0.025 Uiso 1 d R .
C10B C 0.5709(8) 0.1582(7) -0.0188(3) 0.0205(15) Uani 1 d . .
H10B H 0.6555(8) 0.0717(7) -0.0239(3) 0.025 Uiso 1 d R .
C11B C 0.5441(8) 0.2185(7) 0.0426(3) 0.0198(14) Uani 1 d . .
H11B H 0.6081(8) 0.1687(7) 0.0791(3) 0.024 Uiso 1 d R .
N12B N 0.4281(6) 0.3463(5) 0.0509(2) 0.0122(11) Uani 1 d . .
O1W O 0.3504(5) 0.2599(4) 0.3121(2) 0.0181(9) Uani 1 d . .
H1W1 H 0.3226(5) 0.2947(4) 0.2620(2) 0.022 Uiso 1 d R .
H1W2 H 0.4013(5) 0.1642(4) 0.3120(2) 0.022 Uiso 1 d R .
O2W O 0.2142(5) 0.2951(4) 0.1775(2) 0.0171(9) Uani 1 d . .
H2W1 H 0.2241(5) 0.1943(4) 0.1711(2) 0.021 Uiso 1 d R .
H2W2 H 0.1000(5) 0.3307(4) 0.1907(2) 0.021 Uiso 1 d R .
O3W O 0.1960(6) 0.0223(5) 0.1496(2) 0.0251(10) Uani 1 d . .
H3W2 H 0.2330(6) -0.0555(5) 0.1810(2) 0.030 Uiso 1 d R .
H3W1 H 0.0879(6) 0.0217(5) 0.1503(2) 0.030 Uiso 1 d R .
O4W O 0.9933(5) 0.5657(5) 0.2778(2) 0.0262(11) Uani 1 d . .
H4W1 H 0.9417(5) 0.5063(5) 0.2530(2) 0.031 Uiso 1 d R .
H4W2 H 1.1012(5) 0.5536(5) 0.2513(2) 0.031 Uiso 1 d R .
O5W O 0.5151(5) 0.9677(5) 0.3074(2) 0.0241(10) Uani 1 d . .
H5W2 H 0.4549(5) 0.9338(5) 0.2824(2) 0.029 Uiso 1 d R .
H5W1 H 0.6146(5) 0.9407(5) 0.3027(2) 0.029 Uiso 1 d R .
O6W O 1.0317(5) 1.2217(5) 0.3515(2) 0.0230(10) Uani 1 d . .
H6W2 H 0.9478(5) 1.2713(5) 0.3333(2) 0.028 Uiso 1 d R .
H6W1 H 1.1084(5) 1.2633(5) 0.3216(2) 0.028 Uiso 1 d R .
O7W O 1.1067(5) 0.9200(5) 0.3368(2) 0.0278(11) Uani 1 d . .
H7W1 H 1.0908(5) 1.0169(5) 0.3511(2) 0.033 Uiso 1 d R .
H7W2 H 1.1871(5) 0.8960(5) 0.3115(2) 0.033 Uiso 1 d R .
O8W O 0.8509(6) 0.8612(5) 0.2741(2) 0.0327(12) Uani 1 d . .
H81W H 0.9392(6) 0.8750(5) 0.3019(2) 0.039 Uiso 1 d R .
H8W2 H 0.8764(6) 0.7663(5) 0.2819(2) 0.039 Uiso 1 d R .
O9W O 0.8432(6) 1.0516(5) 0.1611(2) 0.0327(12) Uani 1 d . .
H9W1 H 0.8090(6) 0.9891(5) 0.1912(2) 0.039 Uiso 1 d R .
H9W2 H 0.7839(6) 1.1549(5) 0.1712(2) 0.039 Uiso 1 d R .

loop_
_atom_type_symbol
_atom_type_description
_atom_type_scat_dispersion_real
_atom_type_scat_dispersion_imag
_atom_type_scat_source
C C 0.0033 0.0016 'International Tables Vol C Tables 4.2.6.8 and 6.1.1.4'
H H 0.0000 0.0000 'International Tables Vol C Tables 4.2.6.8 and 6.1.1.4'
N N 0.0061 0.0033 'International Tables Vol C Tables 4.2.6.8 and 6.1.1.4'
O O 0.0106 0.0060 'International Tables Vol C Tables 4.2.6.8 and 6.1.1.4'
P P 0.1023 0.0942 'International Tables Vol C Tables 4.2.6.8 and 6.1.1.4'
Cu Cu 0.3201 1.2651 'International Tables Vol C Tables 4.2.6.8 and 6.1.1.4'

loop_
_geom_angle_atom_site_label_1
_geom_angle_atom_site_label_2
_geom_angle_atom_site_label_3
_geom_angle
_geom_angle_site_symmetry_1
_geom_angle_site_symmetry_3
_geom_angle_publ_flag
O21 Cu1 O11 95.0(2) . . ?
O21 Cu1 N1A 165.4(2) . . ?
O11 Cu1 N1A 92.5(2) . . ?
O21 Cu1 N12A 89.1(2) . . ?
O11 Cu1 N12A 164.3(2) . . ?
N1A Cu1 N12A 80.6(2) . . ?
O21 Cu1 O1W 100.7(2) . . ?
O11 Cu1 O1W 93.0(2) . . ?
N1A Cu1 O1W 91.4(2) . . ?
N12A Cu1 O1W 101.1(2) . . ?
O23 Cu2 O14 93.3(2) . . ?
O23 Cu2 N12B 171.4(2) . . ?
O14 Cu2 N12B 94.2(2) . . ?
O23 Cu2 N1B 91.0(2) . . ?
O14 Cu2 N1B 159.9(2) . . ?
N12B Cu2 N1B 80.6(2) . . ?
O23 Cu2 O2W 89.5(2) . . ?
O14 Cu2 O2W 101.9(2) . . ?
N12B Cu2 O2W 93.0(2) . . ?
N1B Cu2 O2W 97.7(2) . . ?
O13 P1 O14 113.0(2) . . ?
O13 P1 O11 112.8(2) . . ?
O14 P1 O11 112.6(2) . . ?
O13 P1 O12 105.0(2) . . ?
O14 P1 O12 106.3(2) . . ?
O11 P1 O12 106.4(2) . . ?
P1 O11 Cu1 128.7(2) . . ?
P2 O12 P1 121.4(2) . . ?
P1 O14 Cu2 126.2(2) . . ?
O22 P2 O21 112.7(2) . . ?
O22 P2 O23 113.9(2) . . ?
O21 P2 O23 110.8(2) . . ?
O22 P2 O12 106.2(2) . . ?
O21 P2 O12 107.5(2) . . ?
O23 P2 O12 105.1(2) . . ?
P2 O21 Cu1 125.8(2) . . ?
P2 O23 Cu2 128.2(2) . . ?
C2A N1A C6A 118.9(5) . . ?
C2A N1A Cu1 125.3(4) . . ?
C6A N1A Cu1 115.8(4) . . ?
N1A C2A C3A 121.8(5) . . ?
C4A C3A C2A 119.1(6) . . ?
C3A C4A C5A 120.1(6) . . ?
C6A C5A C4A 118.2(6) . . ?
N1A C6A C5A 121.9(5) . . ?
N1A C6A C7A 113.8(5) . . ?
C5A C6A C7A 124.3(5) . . ?
N12A C7A C8A 121.9(5) . . ?
N12A C7A C6A 114.5(5) . . ?
C8A C7A C6A 123.6(5) . . ?
C7A C8A C9A 119.1(6) . . ?
C10A C9A C8A 118.9(6) . . ?
C9A C10A C11A 119.5(6) . . ?
N12A C11A C10A 121.1(6) . . ?
C11A N12A C7A 119.4(5) . . ?
C11A N12A Cu1 125.4(4) . . ?
C7A N12A Cu1 115.2(4) . . ?
C2B N1B C6B 119.2(5) . . ?
C2B N1B Cu2 125.8(4) . . ?
C6B N1B Cu2 115.0(4) . . ?
N1B C2B C3B 122.0(6) . . ?
C2B C3B C4B 119.2(6) . . ?
C3B C4B C5B 119.4(6) . . ?
C4B C5B C6B 118.4(6) . . ?
N1B C6B C5B 121.8(5) . . ?
N1B C6B C7B 114.7(5) . . ?
C5B C6B C7B 123.5(5) . . ?
N12B C7B C8B 121.9(5) . . ?
N12B C7B C6B 114.0(5) . . ?
C8B C7B C6B 124.0(5) . . ?
C7B C8B C9B 119.5(6) . . ?
C8B C9B C10B 118.8(6) . . ?
C9B C10B C11B 119.1(6) . . ?
N12B C11B C10B 122.0(6) . . ?
C11B N12B C7B 118.7(5) . . ?
C11B N12B Cu2 125.7(4) . . ?
C7B N12B Cu2 115.6(4) . . ?

loop_
_geom_bond_atom_site_label_1
_geom_bond_atom_site_label_2
_geom_bond_distance
_geom_bond_site_symmetry_2
_geom_bond_publ_flag
Cu1 O21 1.925(4) . ?
Cu1 O11 1.978(4) . ?
Cu1 N1A 1.995(5) . ?
Cu1 N12A 2.019(5) . ?
Cu1 O1W 2.295(4) . ?
Cu2 O23 1.933(4) . ?
Cu2 O14 1.967(4) . ?
Cu2 N12B 2.012(5) . ?
Cu2 N1B 2.017(5) . ?
Cu2 O2W 2.268(4) . ?
P1 O13 1.496(4) . ?
P1 O14 1.526(4) . ?
P1 O11 1.527(4) . ?
P1 O12 1.632(4) . ?
O12 P2 1.615(4) . ?
P2 O22 1.496(4) . ?
P2 O21 1.521(4) . ?
P2 O23 1.534(4) . ?
N1A C2A 1.344(7) . ?
N1A C6A 1.365(7) . ?
C2A C3A 1.384(8) . ?
C3A C4A 1.375(9) . ?
C4A C5A 1.387(9) . ?
C5A C6A 1.383(9) . ?
C6A C7A 1.482(8) . ?
C7A N12A 1.351(7) . ?
C7A C8A 1.380(8) . ?
C8A C9A 1.391(9) . ?
C9A C10A 1.380(9) . ?
C10A C11A 1.397(9) . ?
C11A N12A 1.345(8) . ?
N1B C2B 1.343(8) . ?
N1B C6B 1.351(7) . ?
C2B C3B 1.380(9) . ?
C3B C4B 1.381(9) . ?
C4B C5B 1.389(9) . ?
C5B C6B 1.392(8) . ?
C6B C7B 1.489(8) . ?
C7B N12B 1.350(7) . ?
C7B C8B 1.376(8) . ?
C8B C9B 1.380(9) . ?
C9B C10B 1.382(9) . ?
C10B C11B 1.387(9) . ?
C11B N12B 1.341(8) . ?
